data_4083549
loop_
_publ_author_name
'Mairychov\'a, Barbora'
'\<St\<epni\<cka, Petr'
'R\.u\<zi\<cka, Ale\<s'
'Dost\'al, Libor'
'Jambor, Roman'

_publ_section_title
;
 Reactivity Studies on an Intramolecularly Coordinated Organotin(IV)
 Carbonate
;
_journal_issue 12
_journal_name_full Organometallics
_journal_page_first 3021
_journal_paper_doi 10.1021/om5002759
_journal_volume 33
_journal_year 2014
_chemical_formula_moiety '2(C18 H26 B2 N2 O5 Sn), 3(C7 H8)'
_chemical_formula_sum 'C28.5 H38 B2 N2 O5 Sn'
_chemical_formula_weight 628.92
_chemical_name_systematic
; 
 ? 
;
_space_group_IT_number 19
_symmetry_cell_setting orthorhombic
_symmetry_space_group_name_Hall 'P 2ac 2ab'
_symmetry_space_group_name_H-M 'P 21 21 21'
_atom_sites_solution_hydrogens geom
_atom_sites_solution_primary direct
_atom_sites_solution_secondary difmap
_audit_creation_method SHELXL-97
_cell_angle_alpha 90
_cell_angle_beta 90
_cell_angle_gamma 90
_cell_formula_units_Z 8
_cell_length_a 13.8631(14)
_cell_length_b 18.6170(10)
_cell_length_c 22.590(2)
_cell_measurement_reflns_used 25071
_cell_measurement_temperature 150(1)
_cell_measurement_theta_max 27.5
_cell_measurement_theta_min 1
_cell_volume 5830.2(8)
_computing_cell_refinement 'COLLECT and DENZO'
_computing_data_collection 'COLLECT (Hooft, 1998) and DENZO (Otwinowski & Minor, 1997)'
_computing_data_reduction 'COLLECT and DENZO'
_computing_molecular_graphics 'PLATON (Spek, 2003)'
_computing_publication_material 'SHELXL-97 (Sheldrick, 2008)'
_computing_structure_refinement 'SHELXL-97 (Sheldrick, 1997)'
_computing_structure_solution 'SIR92 (Altomare et al., 1994)'
_diffrn_ambient_temperature 150(1)
_diffrn_detector_area_resol_mean 9.091
_diffrn_measured_fraction_theta_full 0.983
_diffrn_measured_fraction_theta_max 0.983
_diffrn_measurement_device_type 'Bruker Nonius KappaCCD area detector'
_diffrn_measurement_method '\f and \w scans to fill the Ewald sphere'
_diffrn_radiation_monochromator graphite
_diffrn_radiation_source 'fine-focus sealed tube'
_diffrn_radiation_type MoK\a
_diffrn_radiation_wavelength 0.71073
_diffrn_reflns_av_R_equivalents 0.0551
_diffrn_reflns_av_sigmaI/netI 0.0680
_diffrn_reflns_limit_h_max 17
_diffrn_reflns_limit_h_min -14
_diffrn_reflns_limit_k_max 24
_diffrn_reflns_limit_k_min -20
_diffrn_reflns_limit_l_max 25
_diffrn_reflns_limit_l_min -29
_diffrn_reflns_number 25050
_diffrn_reflns_theta_full 27.10
_diffrn_reflns_theta_max 27.10
_diffrn_reflns_theta_min 1.42
_diffrn_standards_number 0
_exptl_absorpt_coefficient_mu 0.916
_exptl_absorpt_correction_T_max 0.908
_exptl_absorpt_correction_T_min 0.850
_exptl_absorpt_correction_type integration
_exptl_absorpt_process_details
;
Gaussian integration (Coppens, 1970)
;
_exptl_crystal_colour colourless
_exptl_crystal_density_diffrn 1.433
_exptl_crystal_density_method 'not measured'
_exptl_crystal_description block
_exptl_crystal_F_000 2584
_exptl_crystal_size_max 0.29
_exptl_crystal_size_mid 0.23
_exptl_crystal_size_min 0.13
_refine_diff_density_max 0.598
_refine_diff_density_min -0.617
_refine_diff_density_rms 0.135
_refine_ls_abs_structure_details 'Flack H D (1983), Acta Cryst. A39, 876-881'
_refine_ls_abs_structure_Flack 0.00
_refine_ls_extinction_method none
_refine_ls_goodness_of_fit_ref 1.193
_refine_ls_hydrogen_treatment mixed
_refine_ls_matrix_type full
_refine_ls_number_parameters 694
_refine_ls_number_reflns 12271
_refine_ls_number_restraints 0
_refine_ls_restrained_S_all 1.193
_refine_ls_R_factor_all 0.0776
_refine_ls_R_factor_gt 0.0506
_refine_ls_shift/su_max 0.001
_refine_ls_shift/su_mean 0.000
_refine_ls_structure_factor_coef Fsqd
_refine_ls_weighting_details 'calc w=1/[\s^2^(Fo^2^)+(0.0099P)^2^+14.2346P] where P=(Fo^2^+2Fc^2^)/3'
_refine_ls_weighting_scheme calc
_refine_ls_wR_factor_gt 0.0846
_refine_ls_wR_factor_ref 0.0971
_reflns_number_gt 10064
_reflns_number_total 12271
_reflns_threshold_expression >2sigma(I)
_cod_data_source_file om5002759_si_001.cif
_cod_data_source_block compound9
_cod_depositor_comments 'Adding full bibliography for 4083545--4083549.cif.'
_cod_database_code 4083549

loop_
_symmetry_equiv_pos_as_xyz
'x, y, z'
'-x+1/2, -y, z+1/2'
'x+1/2, -y+1/2, -z'
'-x, y+1/2, -z+1/2'

loop_
_atom_site_label
_atom_site_type_symbol
_atom_site_fract_x
_atom_site_fract_y
_atom_site_fract_z
_atom_site_U_iso_or_equiv
_atom_site_adp_type
_atom_site_occupancy
_atom_site_symmetry_multiplicity
_atom_site_calc_flag
_atom_site_refinement_flags
Sn1 Sn -0.01891(3) 0.43153(2) 0.365648(17) 0.01849(9) Uani 1 1 d .
Sn2 Sn -0.03309(3) 0.09244(2) 0.483713(17) 0.01848(9) Uani 1 1 d .
O10 O 0.0658(3) 0.1511(2) 0.52985(19) 0.0205(10) Uani 1 1 d .
O8 O -0.1373(3) 0.1511(2) 0.5241(2) 0.0223(10) Uani 1 1 d .
O1 O -0.2050(3) 0.2876(2) 0.4599(2) 0.0231(10) Uani 1 1 d .
H1 H -0.1843 0.2404 0.4824 0.028 Uiso 1 1 d R
O2 O 0.1329(3) 0.2780(2) 0.46919(19) 0.0223(10) Uani 1 1 d .
H2 H 0.1226 0.2403 0.4827 0.027 Uiso 1 1 d R
O3 O -0.1279(3) 0.3747(2) 0.4027(2) 0.0242(10) Uani 1 1 d .
O4 O -0.0352(3) 0.2917(2) 0.46146(17) 0.0207(9) Uani 1 1 d .
O9 O -0.0412(3) 0.1850(2) 0.60943(18) 0.0262(10) Uani 1 1 d .
O6 O -0.2049(3) 0.2117(3) 0.6065(2) 0.0282(11) Uani 1 1 d .
H6 H -0.2541 0.2053 0.5871 0.034 Uiso 1 1 d R
O5 O 0.0756(3) 0.3735(2) 0.41413(19) 0.0210(10) Uani 1 1 d .
C19 C -0.0225(5) 0.1319(3) 0.3968(2) 0.0208(13) Uani 1 1 d .
N4 N 0.1327(4) 0.0520(3) 0.4412(2) 0.0219(12) Uani 1 1 d .
N1 N -0.1806(4) 0.4645(3) 0.3031(2) 0.0245(13) Uani 1 1 d .
O7 O 0.1229(3) 0.2095(3) 0.6158(2) 0.0313(12) Uani 1 1 d .
H7 H 0.1745 0.2003 0.5998 0.038 Uiso 1 1 d R
N2 N 0.1479(4) 0.4707(3) 0.3262(2) 0.0220(12) Uani 1 1 d .
C3 C -0.0781(5) 0.3503(3) 0.1883(3) 0.0248(15) Uani 1 1 d .
H3 H -0.1326 0.3405 0.1656 0.030 Uiso 1 1 d R
N3 N -0.1971(4) 0.0604(3) 0.4210(2) 0.0262(13) Uani 1 1 d .
C28 C 0.1570(5) 0.1155(3) 0.4047(3) 0.0270(16) Uani 1 1 d .
H28A H 0.2071 0.1028 0.3766 0.032 Uiso 1 1 d R
H28B H 0.1815 0.1534 0.4300 0.032 Uiso 1 1 d R
C7 C -0.1861(5) 0.3950(3) 0.2717(3) 0.0250(15) Uani 1 1 d .
H7A H -0.2340 0.3974 0.2405 0.030 Uiso 1 1 d R
H7B H -0.2049 0.3573 0.2990 0.030 Uiso 1 1 d R
C1 C -0.0058(4) 0.3923(3) 0.2778(2) 0.0199(14) Uani 1 1 d .
C29 C 0.2094(5) 0.0370(4) 0.4852(3) 0.0304(15) Uani 1 1 d .
H29A H 0.1904 -0.0033 0.5090 0.036 Uiso 1 1 d R
H29B H 0.2187 0.0782 0.5101 0.036 Uiso 1 1 d R
H29C H 0.2685 0.0260 0.4650 0.036 Uiso 1 1 d R
C12 C 0.2226(5) 0.4847(4) 0.3711(3) 0.0286(15) Uani 1 1 d .
H12A H 0.2289 0.4435 0.3963 0.034 Uiso 1 1 d R
H12B H 0.2046 0.5257 0.3945 0.034 Uiso 1 1 d R
H12C H 0.2830 0.4940 0.3518 0.034 Uiso 1 1 d R
C4 C 0.0132(6) 0.3382(3) 0.1653(3) 0.0280(16) Uani 1 1 d .
H4 H 0.0193 0.3181 0.1278 0.034 Uiso 1 1 d R
C6 C 0.0865(5) 0.3837(3) 0.2545(3) 0.0235(15) Uani 1 1 d .
C5 C 0.0961(5) 0.3550(3) 0.1974(3) 0.0252(15) Uani 1 1 d .
H5 H 0.1569 0.3470 0.1813 0.030 Uiso 1 1 d R
B3 B -0.1282(6) 0.1808(4) 0.5783(3) 0.0211(16) Uani 1 1 d .
C30 C 0.1186(5) -0.0120(3) 0.4038(3) 0.0302(16) Uani 1 1 d .
H30A H 0.1773 -0.0221 0.3828 0.036 Uiso 1 1 d R
H30B H 0.0677 -0.0033 0.3759 0.036 Uiso 1 1 d R
H30C H 0.1021 -0.0524 0.4282 0.036 Uiso 1 1 d R
C27 C -0.1898(5) 0.0040(3) 0.3756(3) 0.0308(16) Uani 1 1 d .
H27A H -0.1909 -0.0424 0.3941 0.037 Uiso 1 1 d R
H27B H -0.1305 0.0098 0.3542 0.037 Uiso 1 1 d R
H27C H -0.2432 0.0081 0.3488 0.037 Uiso 1 1 d R
B1 B -0.1206(6) 0.3198(4) 0.4396(3) 0.0209(16) Uani 1 1 d .
C14 C -0.0495(5) 0.5962(4) 0.3916(3) 0.0366(18) Uani 1 1 d .
H14 H -0.0650 0.6012 0.3517 0.044 Uiso 1 1 d R
C11 C 0.1359(5) 0.5344(3) 0.2876(3) 0.0295(16) Uani 1 1 d .
H11A H 0.1945 0.5424 0.2659 0.035 Uiso 1 1 d R
H11B H 0.1221 0.5756 0.3117 0.035 Uiso 1 1 d R
H11C H 0.0838 0.5265 0.2605 0.035 Uiso 1 1 d R
C21 C -0.0958(6) 0.1843(4) 0.3105(3) 0.0335(18) Uani 1 1 d .
H21 H -0.1507 0.1973 0.2895 0.040 Uiso 1 1 d R
C34 C -0.0201(7) -0.1421(4) 0.5846(3) 0.0445(19) Uani 1 1 d .
H34 H -0.0135 -0.1866 0.6030 0.053 Uiso 1 1 d R
C13 C -0.0252(5) 0.5288(3) 0.4142(3) 0.0227(13) Uani 1 1 d .
C20 C -0.1053(5) 0.1509(3) 0.3651(3) 0.0264(15) Uani 1 1 d .
C10 C 0.1732(5) 0.4068(4) 0.2906(3) 0.0264(14) Uani 1 1 d .
H10A H 0.1928 0.3679 0.3165 0.032 Uiso 1 1 d R
H10B H 0.2267 0.4181 0.2645 0.032 Uiso 1 1 d R
C33 C 0.0184(6) -0.0817(4) 0.6100(3) 0.0463(19) Uani 1 1 d .
H33 H 0.0508 -0.0855 0.6459 0.056 Uiso 1 1 d R
C37 C 0.3341(6) 0.2471(4) 0.2011(4) 0.042(2) Uani 1 1 d .
C2 C -0.0879(5) 0.3780(3) 0.2453(3) 0.0237(15) Uani 1 1 d .
C56 C 0.7489(6) 0.2068(4) 0.1517(4) 0.043(2) Uani 1 1 d .
H56 H 0.7528 0.1695 0.1790 0.051 Uiso 1 1 d R
C32 C 0.0106(6) -0.0153(3) 0.5820(3) 0.040(2) Uani 1 1 d .
H32 H 0.0360 0.0253 0.6003 0.048 Uiso 1 1 d R
C31 C -0.0346(5) -0.0084(3) 0.5275(3) 0.0262(14) Uani 1 1 d .
B2 B 0.0575(5) 0.3152(4) 0.4472(3) 0.0169(15) Uani 1 1 d .
C23 C 0.0765(6) 0.1769(4) 0.3172(3) 0.0320(18) Uani 1 1 d .
H23 H 0.1371 0.1854 0.3009 0.038 Uiso 1 1 d R
C25 C -0.2029(5) 0.1305(4) 0.3906(3) 0.0298(17) Uani 1 1 d .
H25A H -0.2242 0.1671 0.4183 0.036 Uiso 1 1 d R
H25B H -0.2497 0.1277 0.3588 0.036 Uiso 1 1 d R
C8 C -0.1723(6) 0.5234(4) 0.2603(3) 0.0333(18) Uani 1 1 d .
H8A H -0.2226 0.5193 0.2313 0.040 Uiso 1 1 d R
H8B H -0.1107 0.5207 0.2410 0.040 Uiso 1 1 d R
H8C H -0.1779 0.5686 0.2804 0.040 Uiso 1 1 d R
C51 C 0.6835(5) 0.2609(4) 0.1610(3) 0.0340(17) Uani 1 1 d .
C24 C 0.0685(5) 0.1417(3) 0.3721(3) 0.0230(14) Uani 1 1 d .
B4 B 0.0487(5) 0.1800(4) 0.5838(3) 0.0216(16) Uani 1 1 d .
C9 C -0.2679(5) 0.4754(4) 0.3396(3) 0.0340(18) Uani 1 1 d .
H9A H -0.2619 0.5191 0.3619 0.041 Uiso 1 1 d R
H9B H -0.2752 0.4356 0.3663 0.041 Uiso 1 1 d R
H9C H -0.3234 0.4784 0.3144 0.041 Uiso 1 1 d R
C40 C 0.3157(6) 0.3202(5) 0.0947(4) 0.048(2) Uani 1 1 d .
H40 H 0.3098 0.3448 0.0591 0.058 Uiso 1 1 d R
C22 C -0.0056(7) 0.1984(3) 0.2879(3) 0.044(2) Uani 1 1 d .
H22 H -0.0001 0.2226 0.2521 0.052 Uiso 1 1 d R
C53 C 0.7379(7) 0.3155(5) 0.0699(4) 0.048(2) Uani 1 1 d .
H53 H 0.7326 0.3519 0.0419 0.057 Uiso 1 1 d R
C26 C -0.2848(5) 0.0497(4) 0.4564(3) 0.0359(18) Uani 1 1 d .
H26A H -0.3403 0.0516 0.4311 0.043 Uiso 1 1 d R
H26B H -0.2891 0.0868 0.4857 0.043 Uiso 1 1 d R
H26C H -0.2821 0.0037 0.4756 0.043 Uiso 1 1 d R
C54 C 0.8037(6) 0.2617(5) 0.0620(4) 0.049(2) Uani 1 1 d .
H54 H 0.8443 0.2620 0.0292 0.059 Uiso 1 1 d R
C15 C -0.0512(6) 0.6557(4) 0.4282(4) 0.043(2) Uani 1 1 d .
H15 H -0.0683 0.7002 0.4128 0.052 Uiso 1 1 d R
C47 C 0.4700(8) 0.4987(4) 0.2457(4) 0.058(2) Uani 1 1 d .
H47 H 0.4525 0.4717 0.2785 0.069 Uiso 1 1 d R
C49 C 0.5666(6) 0.5147(4) 0.1582(3) 0.0407(19) Uani 1 1 d .
H49 H 0.6146 0.4983 0.1329 0.049 Uiso 1 1 d R
C45 C 0.4517(5) 0.6040(4) 0.1861(4) 0.046(2) Uani 1 1 d .
H45 H 0.4209 0.6476 0.1793 0.055 Uiso 1 1 d R
C42 C 0.3678(6) 0.3159(4) 0.1954(4) 0.0405(19) Uani 1 1 d .
H42 H 0.3960 0.3383 0.2279 0.049 Uiso 1 1 d R
C41 C 0.3599(6) 0.3524(4) 0.1427(4) 0.049(2) Uani 1 1 d .
H41 H 0.3853 0.3984 0.1392 0.059 Uiso 1 1 d R
C17 C -0.0053(6) 0.5846(4) 0.5094(3) 0.0452(19) Uani 1 1 d .
H17 H 0.0104 0.5806 0.5493 0.054 Uiso 1 1 d R
C48 C 0.5415(7) 0.4742(4) 0.2065(4) 0.049(2) Uani 1 1 d .
H48 H 0.5716 0.4302 0.2129 0.059 Uiso 1 1 d R
C18 C -0.0044(5) 0.5245(3) 0.4737(3) 0.0316(17) Uani 1 1 d .
H18 H 0.0104 0.4800 0.4900 0.038 Uiso 1 1 d R
C46 C 0.4259(6) 0.5639(5) 0.2343(4) 0.054(2) Uani 1 1 d .
H46 H 0.3785 0.5810 0.2599 0.065 Uiso 1 1 d R
C44 C 0.5228(6) 0.5805(4) 0.1463(3) 0.0395(17) Uani 1 1 d .
C52 C 0.6774(6) 0.3156(4) 0.1194(4) 0.041(2) Uani 1 1 d .
H52 H 0.6333 0.3527 0.1248 0.049 Uiso 1 1 d R
C39 C 0.2802(7) 0.2515(5) 0.1000(4) 0.050(2) Uani 1 1 d .
H39 H 0.2489 0.2301 0.0682 0.060 Uiso 1 1 d R
C36 C -0.0746(6) -0.0698(4) 0.5041(3) 0.048(2) Uani 1 1 d .
H36 H -0.1091 -0.0661 0.4690 0.057 Uiso 1 1 d R
C16 C -0.0289(6) 0.6500(4) 0.4862(4) 0.0476(19) Uani 1 1 d .
H16 H -0.0293 0.6906 0.5103 0.057 Uiso 1 1 d R
C55 C 0.8094(6) 0.2065(4) 0.1030(4) 0.049(2) Uani 1 1 d .
H55 H 0.8541 0.1697 0.0979 0.059 Uiso 1 1 d R
C43 C 0.3471(7) 0.2062(5) 0.2593(4) 0.061(3) Uani 1 1 d .
H43A H 0.3039 0.1660 0.2606 0.074 Uiso 1 1 d R
H43B H 0.3335 0.2379 0.2918 0.074 Uiso 1 1 d R
H43C H 0.4125 0.1895 0.2622 0.074 Uiso 1 1 d R
C35 C -0.0680(7) -0.1367(4) 0.5317(4) 0.063(3) Uani 1 1 d .
H35 H -0.0952 -0.1771 0.5142 0.075 Uiso 1 1 d R
C50 C 0.5504(6) 0.6249(4) 0.0949(4) 0.053(2) Uani 1 1 d .
H50A H 0.6018 0.6569 0.1058 0.063 Uiso 1 1 d R
H50B H 0.4954 0.6524 0.0825 0.063 Uiso 1 1 d R
H50C H 0.5713 0.5946 0.0630 0.063 Uiso 1 1 d R
C57 C 0.6193(7) 0.2596(5) 0.2150(4) 0.056(3) Uani 1 1 d .
H57A H 0.5838 0.2154 0.2153 0.067 Uiso 1 1 d R
H57B H 0.5752 0.2993 0.2136 0.067 Uiso 1 1 d R
H57C H 0.6579 0.2628 0.2501 0.067 Uiso 1 1 d R
C38 C 0.2904(6) 0.2143(5) 0.1531(4) 0.043(2) Uani 1 1 d .
H38 H 0.2685 0.1672 0.1562 0.052 Uiso 1 1 d R

loop_
_atom_site_aniso_label
_atom_site_aniso_U_11
_atom_site_aniso_U_22
_atom_site_aniso_U_33
_atom_site_aniso_U_23
_atom_site_aniso_U_13
_atom_site_aniso_U_12
Sn1 0.0205(2) 0.01774(18) 0.01728(19) 0.00212(15) 0.00044(18) -0.00066(18)
Sn2 0.0191(2) 0.01825(18) 0.01809(19) -0.00117(15) 0.00044(19) -0.00039(18)
O10 0.017(2) 0.020(2) 0.025(3) 0.0003(18) -0.0023(18) 0.0008(17)
O8 0.018(2) 0.026(2) 0.023(2) -0.0034(19) 0.0020(19) -0.0001(18)
O1 0.015(2) 0.025(2) 0.030(3) 0.0063(19) 0.0012(19) -0.0008(19)
O2 0.014(2) 0.021(2) 0.033(3) 0.0062(19) -0.0012(19) -0.0001(18)
O3 0.016(2) 0.027(2) 0.030(3) 0.011(2) -0.0006(19) -0.0003(19)
O4 0.015(2) 0.022(2) 0.025(2) 0.0068(16) 0.005(2) -0.002(2)
O9 0.017(2) 0.038(2) 0.024(2) -0.0036(18) 0.002(2) -0.001(2)
O6 0.016(2) 0.041(3) 0.028(3) -0.012(2) 0.000(2) 0.001(2)
O5 0.015(2) 0.023(2) 0.025(2) 0.0057(18) -0.0013(18) -0.0029(18)
C19 0.030(4) 0.012(3) 0.021(3) -0.003(2) 0.009(3) -0.001(3)
N4 0.023(3) 0.016(3) 0.027(3) -0.004(2) -0.001(2) 0.003(2)
N1 0.025(3) 0.029(3) 0.019(3) -0.001(2) 0.002(2) 0.002(2)
O7 0.016(2) 0.049(3) 0.028(3) -0.009(2) 0.000(2) 0.003(2)
N2 0.028(3) 0.021(3) 0.018(3) 0.005(2) 0.002(2) 0.002(2)
C3 0.042(4) 0.018(3) 0.014(3) 0.001(3) -0.008(3) 0.001(3)
N3 0.024(3) 0.025(3) 0.030(3) -0.008(2) 0.003(2) -0.006(3)
C28 0.026(4) 0.021(3) 0.034(4) -0.005(3) 0.011(3) -0.006(3)
C7 0.020(3) 0.027(4) 0.028(4) 0.000(3) -0.010(3) 0.001(3)
C1 0.025(4) 0.016(3) 0.019(3) 0.004(2) -0.001(2) 0.002(2)
C29 0.024(4) 0.033(4) 0.034(4) -0.003(3) -0.002(3) 0.008(3)
C12 0.027(4) 0.034(4) 0.024(4) 0.006(3) 0.000(3) -0.006(3)
C4 0.043(5) 0.023(3) 0.018(3) -0.003(2) 0.004(3) 0.005(3)
C6 0.028(4) 0.018(3) 0.025(4) 0.001(3) 0.008(3) -0.003(3)
C5 0.031(4) 0.023(3) 0.022(4) 0.003(3) 0.009(3) 0.000(3)
B3 0.023(4) 0.019(4) 0.021(4) 0.003(3) 0.005(3) -0.004(3)
C30 0.035(4) 0.023(4) 0.032(4) -0.005(3) 0.002(3) 0.004(3)
C27 0.041(4) 0.025(3) 0.027(4) -0.003(3) 0.000(3) -0.005(3)
B1 0.018(4) 0.019(4) 0.025(4) -0.006(3) 0.005(3) 0.001(3)
C14 0.044(5) 0.026(3) 0.039(4) 0.009(3) 0.000(3) 0.000(4)
C11 0.029(4) 0.028(4) 0.032(4) 0.004(3) 0.002(3) -0.002(3)
C21 0.044(5) 0.026(4) 0.030(4) 0.001(3) -0.010(4) 0.001(3)
C34 0.048(5) 0.029(4) 0.056(5) 0.018(3) -0.003(5) 0.003(4)
C13 0.019(3) 0.023(3) 0.027(3) -0.003(2) 0.001(3) -0.007(3)
C20 0.037(4) 0.021(3) 0.022(3) -0.001(3) -0.005(3) 0.000(3)
C10 0.020(3) 0.034(4) 0.025(3) 0.002(3) 0.002(3) -0.003(3)
C33 0.058(5) 0.044(4) 0.037(4) 0.016(3) -0.011(4) -0.006(4)
C37 0.032(5) 0.041(5) 0.053(5) 0.006(4) 0.011(4) 0.014(4)
C2 0.033(4) 0.014(3) 0.024(4) 0.003(3) -0.004(3) -0.001(3)
C56 0.034(5) 0.032(4) 0.061(6) 0.002(4) -0.006(4) 0.000(4)
C32 0.056(6) 0.026(3) 0.038(4) 0.003(3) -0.009(4) -0.009(4)
C31 0.026(4) 0.025(3) 0.027(3) 0.004(2) 0.002(3) -0.001(3)
B2 0.021(4) 0.018(3) 0.011(3) 0.000(3) -0.006(3) 0.000(3)
C23 0.038(5) 0.028(4) 0.030(4) 0.004(3) 0.011(3) 0.000(3)
C25 0.033(4) 0.027(4) 0.029(4) -0.005(3) -0.012(3) -0.001(3)
C8 0.043(5) 0.026(4) 0.031(4) 0.004(3) 0.002(3) 0.009(3)
C51 0.031(4) 0.025(4) 0.047(5) -0.001(3) -0.007(3) -0.002(3)
C24 0.031(4) 0.013(3) 0.025(4) -0.001(3) 0.002(3) 0.000(3)
B4 0.022(4) 0.019(3) 0.024(4) -0.003(3) -0.005(3) -0.001(3)
C9 0.031(4) 0.046(5) 0.025(4) 0.005(3) -0.002(3) 0.010(4)
C40 0.040(5) 0.064(6) 0.040(5) 0.007(4) 0.006(4) 0.011(4)
C22 0.084(8) 0.021(3) 0.026(4) 0.003(3) -0.001(4) -0.001(4)
C53 0.058(6) 0.042(5) 0.043(5) 0.000(4) -0.012(4) -0.010(4)
C26 0.033(4) 0.044(5) 0.031(4) -0.004(3) -0.008(3) -0.008(3)
C54 0.037(5) 0.073(7) 0.037(5) -0.013(4) -0.008(4) -0.004(5)
C15 0.038(5) 0.023(4) 0.069(6) -0.007(3) 0.012(4) 0.004(3)
C47 0.075(7) 0.057(5) 0.042(5) 0.003(4) -0.005(6) -0.026(6)
C49 0.048(5) 0.029(4) 0.045(5) -0.008(3) -0.003(4) 0.004(4)
C45 0.025(4) 0.052(5) 0.060(5) -0.017(4) -0.005(4) 0.004(4)
C42 0.028(4) 0.041(5) 0.053(5) -0.007(4) 0.003(4) 0.001(4)
C41 0.043(5) 0.042(5) 0.062(6) 0.004(4) 0.006(5) 0.000(4)
C17 0.055(5) 0.050(4) 0.030(4) -0.017(3) 0.003(3) 0.002(4)
C48 0.048(6) 0.049(5) 0.052(5) 0.002(4) -0.005(5) -0.003(5)
C18 0.036(5) 0.034(3) 0.025(3) -0.004(3) -0.005(3) 0.001(3)
C46 0.035(5) 0.058(5) 0.069(6) -0.011(5) 0.006(4) -0.006(5)
C44 0.037(4) 0.040(4) 0.041(4) -0.011(3) -0.012(4) -0.012(4)
C52 0.034(4) 0.028(4) 0.060(6) -0.004(4) -0.015(4) 0.005(3)
C39 0.055(6) 0.052(5) 0.042(5) -0.015(4) 0.013(4) -0.006(5)
C36 0.072(6) 0.026(4) 0.045(5) 0.003(3) -0.030(4) -0.001(4)
C16 0.041(4) 0.044(4) 0.058(5) -0.029(4) 0.012(5) -0.011(4)
C55 0.042(5) 0.042(5) 0.065(6) -0.007(4) -0.004(5) 0.006(4)
C43 0.050(6) 0.082(7) 0.053(6) 0.016(5) 0.008(5) 0.007(5)
C35 0.090(8) 0.033(4) 0.065(6) 0.013(4) -0.025(5) -0.016(5)
C50 0.051(6) 0.036(4) 0.071(6) -0.008(4) 0.001(5) 0.003(4)
C57 0.045(6) 0.056(6) 0.067(6) 0.006(5) 0.008(5) -0.005(5)
C38 0.045(5) 0.038(5) 0.047(6) -0.009(4) 0.007(4) -0.006(4)

loop_
_atom_type_symbol
_atom_type_description
_atom_type_scat_dispersion_real
_atom_type_scat_dispersion_imag
_atom_type_scat_source
C C 0.0033 0.0016 'International Tables Vol C Tables 4.2.6.8 and 6.1.1.4'
H H 0.0000 0.0000 'International Tables Vol C Tables 4.2.6.8 and 6.1.1.4'
O O 0.0106 0.0060 'International Tables Vol C Tables 4.2.6.8 and 6.1.1.4'
N N 0.0061 0.0033 'International Tables Vol C Tables 4.2.6.8 and 6.1.1.4'
B B 0.0013 0.0007 'International Tables Vol C Tables 4.2.6.8 and 6.1.1.4'
Sn Sn -0.6537 1.4246 'International Tables Vol C Tables 4.2.6.8 and 6.1.1.4'

loop_
_exptl_crystal_face_index_h
_exptl_crystal_face_index_k
_exptl_crystal_face_index_l
_exptl_crystal_face_perp_dist
0 0 1 0.067
0 0 -1 0.116
0 -1 0 0.054
0 1 0 0.147
-1 0 0 0.044
1 0 0 0.063
0 1 1 0.112
0 1 -1 0.146

loop_
_geom_angle_atom_site_label_1
_geom_angle_atom_site_label_2
_geom_angle_atom_site_label_3
_geom_angle
O5 Sn1 O3 88.87(15)
O5 Sn1 C13 101.7(2)
O3 Sn1 C13 101.6(2)
O5 Sn1 C1 105.5(2)
O3 Sn1 C1 105.7(2)
C13 Sn1 C1 141.4(2)
O5 Sn1 N2 75.94(16)
O3 Sn1 N2 163.25(17)
C13 Sn1 N2 88.5(2)
C1 Sn1 N2 72.4(2)
O8 Sn2 O10 87.73(15)
O8 Sn2 C19 106.4(2)
O10 Sn2 C19 104.1(2)
O8 Sn2 C31 105.0(2)
O10 Sn2 C31 104.0(2)
C19 Sn2 C31 138.2(2)
B4 O10 Sn2 123.7(4)
B3 O8 Sn2 124.2(4)
B1 O1 H1 106.8
B2 O2 H2 117.7
B1 O3 Sn1 127.4(4)
B1 O4 B2 125.9(4)
B4 O9 B3 124.4(5)
B3 O6 H6 109.7
B2 O5 Sn1 127.8(4)
C24 C19 C20 120.4(5)
C24 C19 Sn2 119.0(5)
C20 C19 Sn2 120.6(5)
C30 N4 C28 110.9(5)
C30 N4 C29 109.1(5)
C28 N4 C29 111.1(5)
C8 N1 C7 110.1(5)
C8 N1 C9 109.2(5)
C7 N1 C9 110.2(5)
B4 O7 H7 109.8
C12 N2 C10 110.6(5)
C12 N2 C11 110.0(5)
C10 N2 C11 110.5(5)
C12 N2 Sn1 116.2(4)
C10 N2 Sn1 100.0(4)
C11 N2 Sn1 109.2(4)
C4 C3 C2 119.6(6)
C4 C3 H3 120.2
C2 C3 H3 120.2
C26 N3 C27 109.9(5)
C26 N3 C25 109.2(6)
C27 N3 C25 108.2(5)
N4 C28 C24 110.1(5)
N4 C28 H28A 109.5
C24 C28 H28A 109.8
N4 C28 H28B 109.5
C24 C28 H28B 109.6
H28A C28 H28B 108.2
N1 C7 C2 108.9(5)
N1 C7 H7A 110.1
C2 C7 H7A 109.7
N1 C7 H7B 110.0
C2 C7 H7B 109.9
H7A C7 H7B 108.2
C2 C1 C6 122.3(6)
C2 C1 Sn1 119.6(5)
C6 C1 Sn1 118.1(4)
N4 C29 H29A 109.1
N4 C29 H29B 109.8
H29A C29 H29B 109.5
N4 C29 H29C 109.5
H29A C29 H29C 109.5
H29B C29 H29C 109.5
N2 C12 H12A 109.3
N2 C12 H12B 109.8
H12A C12 H12B 109.5
N2 C12 H12C 109.4
H12A C12 H12C 109.5
H12B C12 H12C 109.5
C3 C4 C5 121.4(6)
C3 C4 H4 119.3
C5 C4 H4 119.2
C1 C6 C5 118.6(6)
C1 C6 C10 119.6(6)
C5 C6 C10 121.8(6)
C4 C5 C6 119.0(6)
C4 C5 H5 120.6
C6 C5 H5 120.4
O8 B3 O6 121.5(6)
O8 B3 O9 124.1(6)
O6 B3 O9 114.4(6)
N4 C30 H30A 109.2
N4 C30 H30B 109.7
H30A C30 H30B 109.5
N4 C30 H30C 109.6
H30A C30 H30C 109.5
H30B C30 H30C 109.5
N3 C27 H27A 109.9
N3 C27 H27B 109.3
H27A C27 H27B 109.5
N3 C27 H27C 109.3
H27A C27 H27C 109.5
H27B C27 H27C 109.5
O3 B1 O4 125.6(6)
O3 B1 O1 118.4(6)
O4 B1 O1 116.0(6)
C15 C14 C13 120.3(7)
C15 C14 H14 119.7
C13 C14 H14 120.0
N2 C11 H11A 109.3
N2 C11 H11B 109.3
H11A C11 H11B 109.5
N2 C11 H11C 109.8
H11A C11 H11C 109.5
H11B C11 H11C 109.5
C22 C21 C20 120.1(7)
C22 C21 H21 120.3
C20 C21 H21 119.6
C33 C34 C35 119.5(6)
C33 C34 H34 120.4
C35 C34 H34 120.1
C18 C13 C14 117.4(6)
C18 C13 Sn1 116.5(4)
C14 C13 Sn1 126.1(5)
C21 C20 C19 119.4(7)
C21 C20 C25 122.2(7)
C19 C20 C25 118.3(6)
N2 C10 C6 109.4(5)
N2 C10 H10A 109.8
C6 C10 H10A 109.6
N2 C10 H10B 109.8
C6 C10 H10B 110.0
H10A C10 H10B 108.3
C34 C33 C32 120.5(7)
C34 C33 H33 119.4
C32 C33 H33 120.1
C42 C37 C38 119.2(8)
C42 C37 C43 120.4(8)
C38 C37 C43 120.4(8)
C1 C2 C3 118.9(7)
C1 C2 C7 119.3(6)
C3 C2 C7 121.8(6)
C51 C56 C55 121.7(8)
C51 C56 H56 119.0
C55 C56 H56 119.3
C31 C32 C33 121.4(6)
C31 C32 H32 119.4
C33 C32 H32 119.2
C36 C31 C32 116.5(6)
C36 C31 Sn2 124.1(5)
C32 C31 Sn2 119.4(5)
O5 B2 O2 118.4(6)
O5 B2 O4 123.7(6)
O2 B2 O4 117.8(6)
C22 C23 C24 119.6(7)
C22 C23 H23 120.4
C24 C23 H23 120.0
N3 C25 C20 110.4(6)
N3 C25 H25A 109.8
C20 C25 H25A 109.9
N3 C25 H25B 109.4
C20 C25 H25B 109.2
H25A C25 H25B 108.1
N1 C8 H8A 109.5
N1 C8 H8B 109.2
H8A C8 H8B 109.5
N1 C8 H8C 109.8
H8A C8 H8C 109.5
H8B C8 H8C 109.5
C56 C51 C52 118.3(8)
C56 C51 C57 120.2(7)
C52 C51 C57 121.5(7)
C19 C24 C23 119.1(6)
C19 C24 C28 119.9(6)
C23 C24 C28 121.0(6)
O10 B4 O7 120.2(6)
O10 B4 O9 124.3(6)
O7 B4 O9 115.5(6)
N1 C9 H9A 109.8
N1 C9 H9B 109.3
H9A C9 H9B 109.5
N1 C9 H9C 109.4
H9A C9 H9C 109.5
H9B C9 H9C 109.5
C39 C40 C41 119.5(8)
C39 C40 H40 120.2
C41 C40 H40 120.3
C21 C22 C23 121.2(6)
C21 C22 H22 119.4
C23 C22 H22 119.4
C54 C53 C52 120.4(8)
C54 C53 H53 119.8
C52 C53 H53 119.8
N3 C26 H26A 109.5
N3 C26 H26B 109.3
H26A C26 H26B 109.5
N3 C26 H26C 109.6
H26A C26 H26C 109.5
H26B C26 H26C 109.5
C53 C54 C55 119.6(9)
C53 C54 H54 120.3
C55 C54 H54 120.1
C16 C15 C14 121.0(7)
C16 C15 H15 119.4
C14 C15 H15 119.6
C46 C47 C48 118.8(8)
C46 C47 H47 120.6
C48 C47 H47 120.6
C48 C49 C44 121.8(8)
C48 C49 H49 119.4
C44 C49 H49 118.8
C46 C45 C44 121.6(8)
C46 C45 H45 119.2
C44 C45 H45 119.3
C37 C42 C41 121.0(8)
C37 C42 H42 119.2
C41 C42 H42 119.8
C42 C41 C40 120.1(8)
C42 C41 H41 119.8
C40 C41 H41 120.1
C16 C17 C18 120.2(7)
C16 C17 H17 119.9
C18 C17 H17 119.9
C49 C48 C47 120.0(8)
C49 C48 H48 119.6
C47 C48 H48 120.4
C13 C18 C17 121.4(6)
C13 C18 H18 119.1
C17 C18 H18 119.5
C45 C46 C47 120.7(8)
C45 C46 H46 119.5
C47 C46 H46 119.8
C49 C44 C45 117.2(7)
C49 C44 C50 122.1(7)
C45 C44 C50 120.7(7)
C51 C52 C53 120.3(7)
C51 C52 H52 119.7
C53 C52 H52 120.0
C40 C39 C38 120.1(8)
C40 C39 H39 119.9
C38 C39 H39 120.0
C31 C36 C35 123.0(7)
C31 C36 H36 118.4
C35 C36 H36 118.6
C15 C16 C17 119.7(6)
C15 C16 H16 120.2
C17 C16 H16 120.1
C56 C55 C54 119.6(8)
C56 C55 H55 120.3
C54 C55 H55 120.1
C37 C43 H43A 109.9
C37 C43 H43B 109.1
H43A C43 H43B 109.5
C37 C43 H43C 109.3
H43A C43 H43C 109.5
H43B C43 H43C 109.5
C34 C35 C36 119.1(7)
C34 C35 H35 120.5
C36 C35 H35 120.4
C44 C50 H50A 109.8
C44 C50 H50B 108.8
H50A C50 H50B 109.5
C44 C50 H50C 109.8
H50A C50 H50C 109.5
H50B C50 H50C 109.5
C51 C57 H57A 108.8
C51 C57 H57B 109.8
H57A C57 H57B 109.5
C51 C57 H57C 109.8
H57A C57 H57C 109.5
H57B C57 H57C 109.5
C37 C38 C39 120.1(8)
C37 C38 H38 120.0
C39 C38 H38 120.0

loop_
_geom_bond_atom_site_label_1
_geom_bond_atom_site_label_2
_geom_bond_distance
Sn1 O5 2.021(4)
Sn1 O3 2.026(4)
Sn1 C13 2.119(5)
Sn1 C1 2.122(6)
Sn1 N2 2.583(6)
Sn2 O8 2.028(4)
Sn2 O10 2.040(4)
Sn2 C19 2.101(5)
Sn2 C31 2.122(6)
O10 B4 1.353(8)
O8 B3 1.349(9)
O1 B1 1.392(9)
O1 H1 1.0540
O2 B2 1.349(8)
O2 H2 0.7781
O3 B1 1.322(9)
O4 B1 1.386(9)
O4 B2 1.394(8)
O9 B4 1.378(9)
O9 B3 1.398(9)
O6 B3 1.367(9)
O6 H6 0.8200
O5 B2 1.341(8)
C19 C24 1.391(9)
C19 C20 1.398(9)
N4 C30 1.474(8)
N4 C28 1.479(8)
N4 C29 1.481(8)
N1 C8 1.467(8)
N1 C7 1.476(8)
N1 C9 1.480(8)
O7 B4 1.372(8)
O7 H7 0.8200
N2 C12 1.472(8)
N2 C10 1.478(8)
N2 C11 1.481(8)
C3 C4 1.387(10)
C3 C2 1.393(9)
C3 H3 0.9300
N3 C26 1.469(9)
N3 C27 1.470(8)
N3 C25 1.476(8)
C28 C24 1.513(9)
C28 H28A 0.9701
C28 H28B 0.9698
C7 C2 1.519(9)
C7 H7A 0.9700
C7 H7B 0.9700
C1 C2 1.380(9)
C1 C6 1.393(9)
C29 H29A 0.9601
C29 H29B 0.9600
C29 H29C 0.9599
C12 H12A 0.9599
C12 H12B 0.9601
C12 H12C 0.9600
C4 C5 1.394(10)
C4 H4 0.9302
C6 C5 1.403(9)
C6 C10 1.514(9)
C5 H5 0.9301
C30 H30A 0.9601
C30 H30B 0.9599
C30 H30C 0.9600
C27 H27A 0.9599
C27 H27B 0.9600
C27 H27C 0.9600
C14 C15 1.382(10)
C14 C13 1.396(8)
C14 H14 0.9301
C11 H11A 0.9600
C11 H11B 0.9600
C11 H11C 0.9599
C21 C22 1.376(11)
C21 C20 1.388(10)
C21 H21 0.9300
C34 C33 1.371(10)
C34 C35 1.372(11)
C34 H34 0.9300
C13 C18 1.377(8)
C20 C25 1.519(10)
C10 H10A 0.9698
C10 H10B 0.9700
C33 C32 1.393(9)
C33 H33 0.9299
C37 C42 1.370(11)
C37 C38 1.384(12)
C37 C43 1.530(11)
C56 C51 1.372(11)
C56 C55 1.383(12)
C56 H56 0.9301
C32 C31 1.386(9)
C32 H32 0.9302
C31 C36 1.375(9)
C23 C22 1.377(11)
C23 C24 1.407(10)
C23 H23 0.9299
C25 H25A 0.9701
C25 H25B 0.9700
C8 H8A 0.9601
C8 H8B 0.9600
C8 H8C 0.9600
C51 C52 1.388(10)
C51 C57 1.508(11)
C9 H9A 0.9603
C9 H9B 0.9598
C9 H9C 0.9600
C40 C39 1.376(12)
C40 C41 1.381(12)
C40 H40 0.9302
C22 H22 0.9301
C53 C54 1.366(12)
C53 C52 1.398(12)
C53 H53 0.9300
C26 H26A 0.9598
C26 H26B 0.9601
C26 H26C 0.9600
C54 C55 1.387(12)
C54 H54 0.9300
C15 C16 1.350(11)
C15 H15 0.9300
C47 C46 1.382(12)
C47 C48 1.405(12)
C47 H47 0.9300
C49 C48 1.371(11)
C49 C44 1.393(10)
C49 H49 0.9299
C45 C46 1.368(11)
C45 C44 1.403(10)
C45 H45 0.9300
C42 C41 1.376(11)
C42 H42 0.9298
C41 H41 0.9299
C17 C16 1.365(10)
C17 C18 1.380(8)
C17 H17 0.9299
C48 H48 0.9299
C18 H18 0.9301
C46 H46 0.9299
C44 C50 1.477(10)
C52 H52 0.9300
C39 C38 1.391(12)
C39 H39 0.9299
C36 C35 1.395(10)
C36 H36 0.9301
C16 H16 0.9300
C55 H55 0.9301
C43 H43A 0.9600
C43 H43B 0.9601
C43 H43C 0.9599
C35 H35 0.9300
C50 H50A 0.9600
C50 H50B 0.9600
C50 H50C 0.9601
C57 H57A 0.9600
C57 H57B 0.9598
C57 H57C 0.9600
C38 H38 0.9301

loop_
_geom_hbond_atom_site_label_D
_geom_hbond_atom_site_label_H
_geom_hbond_atom_site_label_A
_geom_hbond_distance_DH
_geom_hbond_distance_HA
_geom_hbond_distance_DA
_geom_hbond_angle_DHA
_geom_hbond_site_symmetry_A
O1 H1 O8 1.05 2.02 3.073(6) 176.9 .
O2 H2 O10 0.78 2.12 2.884(6) 165.9 .
O6 H6 O2 0.82 2.04 2.832(6) 161.7 3_456
O7 H7 O1 0.82 2.16 2.936(6) 158.2 3_556
